data_7156438
loop_
_publ_author_name
'Wang, Qing'
'Huang, Kun'
'Cai, Songtao'
'Liu, Chang'
'Jiao, Xiaojie'
'He, Song'
'Zhao, Liancheng'
'Zeng, Xianshun'

_publ_section_title
;
 Synthesis of near-infrared fluorescent rhodamines via an
 S<sub>N</sub>Ar<sup>H</sup> reaction and their biological applications.
;
_journal_issue 39
_journal_name_full 'Organic &amp; biomolecular chemistry'
_journal_page_first 7163
_journal_page_last 7169
_journal_paper_doi 10.1039/c8ob01701h
_journal_volume 16
_journal_year 2018
_chemical_formula_moiety 'C31 H26 N2 O4'
_chemical_formula_sum 'C31 H26 N2 O4'
_chemical_formula_weight 490.54
_space_group_crystal_system monoclinic
_space_group_IT_number 14
_space_group_name_Hall '-P 2ybc'
_space_group_name_H-M_alt 'P 1 21/c 1'
_symmetry_space_group_name_Hall '-P 2ybc'
_symmetry_space_group_name_H-M 'P 1 21/c 1'
_atom_sites_solution_hydrogens geom
_atom_sites_solution_primary direct
_audit_creation_date 2017-01-09
_audit_creation_method
;
Olex2 1.2
(compiled 2016.02.19 svn.r3266 for OlexSys, GUI svn.r5155)
;
_audit_update_record
;
2017-10-30 deposited with the CCDC.
2018-09-18 downloaded from the CCDC.
;
_cell_angle_alpha 90
_cell_angle_beta 95.873(13)
_cell_angle_gamma 90
_cell_formula_units_Z 4
_cell_length_a 16.190(2)
_cell_length_b 19.621(3)
_cell_length_c 8.6624(15)
_cell_measurement_reflns_used 1490
_cell_measurement_temperature 293(2)
_cell_measurement_theta_max 30.2460
_cell_measurement_theta_min 2.4640
_cell_volume 2737.3(7)
_computing_cell_refinement 'CrysAlisPro 1.171.39.7e (Rigaku OD, 2015)'
_computing_data_collection 'CrysAlisPro 1.171.39.7e (Rigaku OD, 2015)'
_computing_data_reduction 'CrysAlisPro 1.171.39.7e (Rigaku OD, 2015)'
_computing_molecular_graphics 'Olex2 (Dolomanov et al., 2009)'
_computing_publication_material 'Olex2 (Dolomanov et al., 2009)'
_computing_structure_refinement 'ShelXL (Sheldrick, 2015)'
_computing_structure_solution 'ShelXT (Sheldrick, 2015)'
_diffrn_ambient_temperature 293(2)
_diffrn_detector 'CCD plate'
_diffrn_measured_fraction_theta_full 0.996
_diffrn_measured_fraction_theta_max 0.996
_diffrn_measurement_details
;
List of Runs (angles in degrees, time in seconds):

  # Type    Start    End  Width  t~exp~   \w     \q     \k     \f   Frames
#--------------------------------------------------------------------------
  1  \w    -75.00 120.00   1.00   10.00    --   30.00  54.00 240.00  195
;
_diffrn_measurement_device 'abstract diffractometer'
_diffrn_measurement_device_type 'dtrek-CrysAlisPro-abstract goniometer imported rigaku-d*trek images'
_diffrn_measurement_method '\w scans'
_diffrn_orient_matrix_type 'CrysAlisPro convention (1999,Acta A55,543-557)'
_diffrn_orient_matrix_UB_11 0.0319269000
_diffrn_orient_matrix_UB_12 -0.0248987000
_diffrn_orient_matrix_UB_13 0.0110736000
_diffrn_orient_matrix_UB_21 0.0303387000
_diffrn_orient_matrix_UB_22 0.0261398000
_diffrn_orient_matrix_UB_23 0.0060318000
_diffrn_orient_matrix_UB_31 -0.0019735000
_diffrn_orient_matrix_UB_32 0.0014240000
_diffrn_orient_matrix_UB_33 0.0813204000
_diffrn_radiation_monochromator graphite
_diffrn_radiation_probe x-ray
_diffrn_radiation_type MoK\a
_diffrn_radiation_wavelength 0.71073
_diffrn_reflns_av_R_equivalents 0.0355
_diffrn_reflns_av_unetI/netI 0.0711
_diffrn_reflns_Laue_measured_fraction_full 0.996
_diffrn_reflns_Laue_measured_fraction_max 0.996
_diffrn_reflns_limit_h_max 19
_diffrn_reflns_limit_h_min -7
_diffrn_reflns_limit_k_max 23
_diffrn_reflns_limit_k_min -22
_diffrn_reflns_limit_l_max 10
_diffrn_reflns_limit_l_min -10
_diffrn_reflns_number 8430
_diffrn_reflns_point_group_measured_fraction_full 0.996
_diffrn_reflns_point_group_measured_fraction_max 0.996
_diffrn_reflns_theta_full 25.009
_diffrn_reflns_theta_max 25.009
_diffrn_reflns_theta_min 2.431
_diffrn_source 'fine-focus sealed X-ray tube'
_diffrn_source_type 'Enhance (Mo) X-ray Source'
_exptl_absorpt_coefficient_mu 0.079
_exptl_absorpt_correction_T_max 1.00000
_exptl_absorpt_correction_T_min 0.68737
_exptl_absorpt_correction_type multi-scan
_exptl_absorpt_process_details
;
CrysAlisPro 1.171.39.7e (Rigaku Oxford Diffraction, 2015)
Empirical absorption correction using spherical harmonics,
 implemented in SCALE3 ABSPACK scaling algorithm.
;
_exptl_crystal_colour blue
_exptl_crystal_density_diffrn 1.190
_exptl_crystal_description block
_exptl_crystal_F_000 1032
_refine_diff_density_max 0.234
_refine_diff_density_min -0.222
_refine_diff_density_rms 0.044
_refine_ls_extinction_method none
_refine_ls_goodness_of_fit_ref 0.918
_refine_ls_hydrogen_treatment constr
_refine_ls_matrix_type full
_refine_ls_number_parameters 337
_refine_ls_number_reflns 4819
_refine_ls_number_restraints 0
_refine_ls_restrained_S_all 0.918
_refine_ls_R_factor_all 0.1093
_refine_ls_R_factor_gt 0.0577
_refine_ls_shift/su_max 0.000
_refine_ls_shift/su_mean 0.000
_refine_ls_structure_factor_coef Fsqd
_refine_ls_weighting_details 'w=1/[\s^2^(Fo^2^)+(0.0714P)^2^] where P=(Fo^2^+2Fc^2^)/3'
_refine_ls_weighting_scheme calc
_refine_ls_wR_factor_gt 0.1378
_refine_ls_wR_factor_ref 0.1599
_reflns_Friedel_coverage 0.000
_reflns_number_gt 2520
_reflns_number_total 4819
_reflns_threshold_expression 'I > 2\s(I)'
_cod_data_source_file c8ob01701h3.cif
_cod_data_source_block 14
_cod_depositor_comments 'Adding full bibliography for 7156438.cif.'
_cod_database_code 7156438
_shelx_space_group_comment
;
The symmetry employed for this shelxl refinement is uniquely defined
by the following loop, which should always be used as a source of
symmetry information in preference to the above space-group names.
They are only intended as comments.
;
_reflns_odcompleteness_completeness 84.51
_reflns_odcompleteness_iscentric 1
_reflns_odcompleteness_theta 32.86
_olex2_refinement_description
;
1. Fixed Uiso
 At 1.2 times of:
  All C(H) groups, All C(H,H) groups
 At 1.5 times of:
  All C(H,H,H) groups
2.a Secondary CH2 refined with riding coordinates:
 C22(H22A,H22B), C20(H20A,H20B)
2.b Aromatic/amide H refined with riding coordinates:
 C9(H9), C18(H18), C10(H10), C2(H2), C15(H15), C16(H16), C3(H3), C26(H26),
 C5(H5), C27(H27), C4(H4), C29(H29), C28(H28)
2.c Idealised Me refined as rotating group:
 C23(H23A,H23B,H23C), C21(H21A,H21B,H21C), C31(H31A,H31B,H31C)
;
_shelx_shelxl_version_number 2014/7
_olex2_submission_special_instructions 'No special instructions were received'
_oxdiff_exptl_absorpt_empirical_details
;
Empirical correction (ABSPACK) includes:
- Absorption correction using spherical harmonics
- Frame scaling
;
_oxdiff_exptl_absorpt_empirical_full_max 1.459
_oxdiff_exptl_absorpt_empirical_full_min 0.629

loop_
_space_group_symop_operation_xyz
'x, y, z'
'-x, y+1/2, -z+1/2'
'-x, -y, -z'
'x, -y-1/2, z-1/2'

loop_
_atom_site_label
_atom_site_type_symbol
_atom_site_fract_x
_atom_site_fract_y
_atom_site_fract_z
_atom_site_U_iso_or_equiv
_atom_site_adp_type
_atom_site_occupancy
_atom_site_site_symmetry_order
_atom_site_calc_flag
_atom_site_refinement_flags_posn
O4 O 0.29064(11) 0.43000(9) 0.6936(2) 0.0449(5) Uani 1 1 d .
O3 O 0.10575(11) 0.46546(9) 0.1294(2) 0.0541(5) Uani 1 1 d .
N1 N 0.21160(13) 0.34962(11) 0.1888(3) 0.0455(6) Uani 1 1 d .
O2 O 0.31349(13) 0.64252(11) 0.5568(3) 0.0832(8) Uani 1 1 d .
N2 N 0.38252(14) 0.48497(11) 1.2153(3) 0.0493(6) Uani 1 1 d .
C12 C 0.24452(15) 0.44045(12) 0.5537(3) 0.0374(6) Uani 1 1 d .
C11 C 0.19504(14) 0.50223(12) 0.5288(3) 0.0380(6) Uani 1 1 d .
C8 C 0.20478(15) 0.39816(12) 0.2958(3) 0.0390(6) Uani 1 1 d .
C7 C 0.15346(15) 0.45795(13) 0.2696(3) 0.0391(6) Uani 1 1 d .
C9 C 0.24927(15) 0.39194(12) 0.4460(3) 0.0413(6) Uani 1 1 d .
H9 H 0.2820 0.3537 0.4696 0.050 Uiso 1 1 calc R
C19 C 0.28803(15) 0.47619(13) 0.8134(3) 0.0381(6) Uani 1 1 d .
C13 C 0.19569(15) 0.55051(12) 0.6458(3) 0.0386(6) Uani 1 1 d .
C18 C 0.33404(15) 0.45866(13) 0.9493(3) 0.0434(7) Uani 1 1 d .
H18 H 0.3630 0.4177 0.9559 0.052 Uiso 1 1 calc R
C1 C 0.16660(15) 0.36022(14) 0.0449(3) 0.0433(7) Uani 1 1 d .
C14 C 0.24134(15) 0.53734(12) 0.7917(3) 0.0385(6) Uani 1 1 d .
C10 C 0.14957(14) 0.50802(13) 0.3776(3) 0.0422(7) Uani 1 1 d .
H10 H 0.1172 0.5464 0.3533 0.051 Uiso 1 1 calc R
C6 C 0.11402(16) 0.41755(14) 0.0151(3) 0.0453(7) Uani 1 1 d .
C25 C 0.14326(15) 0.61476(12) 0.6246(3) 0.0416(6) Uani 1 1 d .
C17 C 0.33768(15) 0.50220(13) 1.0789(3) 0.0423(7) Uani 1 1 d .
O1 O 0.27405(15) 0.74434(12) 0.4714(4) 0.1219(12) Uani 1 1 d .
C24 C 0.17216(16) 0.67682(13) 0.5687(3) 0.0486(7) Uani 1 1 d .
C2 C 0.17314(17) 0.31540(14) -0.0775(3) 0.0501(7) Uani 1 1 d .
H2 H 0.2075 0.2775 -0.0625 0.060 Uiso 1 1 calc R
C15 C 0.24608(16) 0.58025(14) 0.9225(3) 0.0488(7) Uani 1 1 d .
H15 H 0.2167 0.6211 0.9160 0.059 Uiso 1 1 calc R
C16 C 0.29238(16) 0.56419(15) 1.0592(3) 0.0503(7) Uani 1 1 d .
H16 H 0.2942 0.5948 1.1414 0.060 Uiso 1 1 calc R
C3 C 0.12960(18) 0.32617(16) -0.2210(3) 0.0565(8) Uani 1 1 d .
H3 H 0.1355 0.2958 -0.3017 0.068 Uiso 1 1 calc R
C30 C 0.25917(18) 0.68440(14) 0.5312(4) 0.0604(9) Uani 1 1 d .
C26 C 0.06187(16) 0.61243(14) 0.6639(4) 0.0569(8) Uani 1 1 d .
H26 H 0.0417 0.5718 0.7008 0.068 Uiso 1 1 calc R
C5 C 0.06907(18) 0.42736(16) -0.1272(3) 0.0578(8) Uani 1 1 d .
H5 H 0.0335 0.4644 -0.1433 0.069 Uiso 1 1 calc R
C22 C 0.39681(19) 0.53280(16) 1.3418(3) 0.0586(8) Uani 1 1 d .
H22A H 0.4131 0.5077 1.4365 0.070 Uiso 1 1 calc R
H22B H 0.3450 0.5559 1.3550 0.070 Uiso 1 1 calc R
C27 C 0.01019(18) 0.66890(16) 0.6497(4) 0.0628(9) Uani 1 1 d .
H27 H -0.0435 0.6659 0.6784 0.075 Uiso 1 1 calc R
C4 C 0.07760(19) 0.38136(16) -0.2457(3) 0.0588(8) Uani 1 1 d .
H4 H 0.0480 0.3878 -0.3425 0.071 Uiso 1 1 calc R
C20 C 0.42350(18) 0.41817(16) 1.2360(3) 0.0582(8) Uani 1 1 d .
H20A H 0.3890 0.3842 1.1794 0.070 Uiso 1 1 calc R
H20B H 0.4276 0.4061 1.3451 0.070 Uiso 1 1 calc R
C29 C 0.11777(19) 0.73313(14) 0.5514(4) 0.0660(9) Uani 1 1 d .
H29 H 0.1361 0.7737 0.5110 0.079 Uiso 1 1 calc R
C28 C 0.03794(19) 0.72924(16) 0.5934(4) 0.0687(10) Uani 1 1 d .
H28 H 0.0033 0.7671 0.5836 0.082 Uiso 1 1 calc R
C23 C 0.4635(2) 0.58669(18) 1.3201(4) 0.0779(10) Uani 1 1 d .
H23A H 0.4478 0.6121 1.2270 0.117 Uiso 1 1 calc GR
H23B H 0.5157 0.5646 1.3122 0.117 Uiso 1 1 calc GR
H23C H 0.4684 0.6170 1.4075 0.117 Uiso 1 1 calc GR
C21 C 0.5096(2) 0.41593(19) 1.1816(4) 0.0853(11) Uani 1 1 d .
H21A H 0.5069 0.4314 1.0761 0.128 Uiso 1 1 calc GR
H21B H 0.5301 0.3700 1.1879 0.128 Uiso 1 1 calc GR
H21C H 0.5462 0.4449 1.2463 0.128 Uiso 1 1 calc GR
C31 C 0.3586(2) 0.75721(19) 0.4331(6) 0.1291(19) Uani 1 1 d .
H31A H 0.3656 0.8051 0.4152 0.194 Uiso 1 1 calc GR
H31B H 0.3682 0.7322 0.3413 0.194 Uiso 1 1 calc GR
H31C H 0.3976 0.7428 0.5178 0.194 Uiso 1 1 calc GR

loop_
_atom_site_aniso_label
_atom_site_aniso_U_11
_atom_site_aniso_U_22
_atom_site_aniso_U_33
_atom_site_aniso_U_23
_atom_site_aniso_U_13
_atom_site_aniso_U_12
O4 0.0486(11) 0.0337(10) 0.0510(11) -0.0048(10) -0.0020(9) 0.0085(8)
O3 0.0571(12) 0.0491(12) 0.0532(12) -0.0024(11) -0.0077(10) 0.0139(9)
N1 0.0405(13) 0.0434(14) 0.0526(14) -0.0022(12) 0.0050(11) 0.0010(10)
O2 0.0556(13) 0.0582(14) 0.141(2) 0.0218(14) 0.0346(14) 0.0138(11)
N2 0.0557(14) 0.0437(14) 0.0473(14) -0.0023(13) -0.0007(12) 0.0003(11)
C12 0.0324(13) 0.0318(14) 0.0482(16) 0.0041(14) 0.0050(12) 0.0002(11)
C11 0.0357(13) 0.0300(14) 0.0486(16) 0.0067(13) 0.0067(12) -0.0005(11)
C8 0.0361(14) 0.0278(14) 0.0537(17) 0.0015(14) 0.0077(13) -0.0031(11)
C7 0.0350(14) 0.0357(15) 0.0463(16) 0.0035(14) 0.0021(13) 0.0005(11)
C9 0.0381(14) 0.0283(14) 0.0570(17) 0.0003(14) 0.0017(13) 0.0064(11)
C19 0.0371(14) 0.0306(14) 0.0474(16) -0.0021(13) 0.0085(13) -0.0037(11)
C13 0.0340(13) 0.0273(14) 0.0559(17) 0.0020(14) 0.0104(13) 0.0010(11)
C18 0.0389(15) 0.0361(16) 0.0552(17) 0.0031(14) 0.0041(14) -0.0001(12)
C1 0.0336(14) 0.0458(16) 0.0512(17) 0.0020(15) 0.0080(13) -0.0052(12)
C14 0.0364(14) 0.0308(14) 0.0485(16) -0.0017(13) 0.0051(13) 0.0008(11)
C10 0.0362(14) 0.0355(15) 0.0549(17) 0.0049(14) 0.0042(13) 0.0052(11)
C6 0.0432(15) 0.0447(17) 0.0488(17) -0.0008(15) 0.0085(13) -0.0078(13)
C25 0.0388(14) 0.0341(15) 0.0521(16) -0.0001(14) 0.0062(12) 0.0032(11)
C17 0.0363(14) 0.0393(16) 0.0518(17) 0.0015(15) 0.0066(13) -0.0026(12)
O1 0.0727(16) 0.0580(15) 0.249(4) 0.0567(19) 0.083(2) 0.0151(12)
C24 0.0445(16) 0.0360(16) 0.0669(19) 0.0038(15) 0.0137(14) 0.0054(12)
C2 0.0488(17) 0.0467(17) 0.0560(18) -0.0058(16) 0.0109(15) 0.0000(13)
C15 0.0418(15) 0.0392(16) 0.0658(19) -0.0075(16) 0.0068(14) 0.0036(12)
C16 0.0463(16) 0.0500(18) 0.0546(18) -0.0103(16) 0.0051(14) -0.0007(13)
C3 0.0559(18) 0.062(2) 0.0524(19) -0.0041(17) 0.0112(15) -0.0121(16)
C30 0.0521(18) 0.0375(16) 0.096(2) 0.0091(18) 0.0301(17) 0.0050(14)
C26 0.0382(15) 0.0457(17) 0.088(2) 0.0090(17) 0.0134(15) 0.0014(13)
C5 0.0570(19) 0.061(2) 0.0544(19) 0.0092(18) -0.0012(16) 0.0018(15)
C22 0.062(2) 0.067(2) 0.0459(17) -0.0048(17) 0.0030(15) 0.0004(16)
C27 0.0412(17) 0.058(2) 0.092(2) 0.0082(19) 0.0196(16) 0.0070(15)
C4 0.065(2) 0.066(2) 0.0447(17) 0.0053(18) 0.0023(15) -0.0018(17)
C20 0.0572(18) 0.066(2) 0.0503(18) 0.0032(17) 0.0010(15) 0.0043(15)
C29 0.0542(19) 0.0393(17) 0.108(3) 0.0157(18) 0.0229(18) 0.0105(14)
C28 0.0506(19) 0.055(2) 0.102(3) 0.005(2) 0.0144(18) 0.0191(15)
C23 0.073(2) 0.077(2) 0.081(2) -0.014(2) -0.0066(19) -0.0092(19)
C21 0.059(2) 0.092(3) 0.107(3) -0.004(2) 0.016(2) 0.0155(19)
C31 0.080(3) 0.079(3) 0.245(6) 0.044(3) 0.096(3) 0.006(2)

loop_
_atom_type_symbol
_atom_type_description
_atom_type_scat_dispersion_real
_atom_type_scat_dispersion_imag
_atom_type_scat_source
C C 0.0033 0.0016 'International Tables Vol C Tables 4.2.6.8 and 6.1.1.4'
H H 0.0000 0.0000 'International Tables Vol C Tables 4.2.6.8 and 6.1.1.4'
N N 0.0061 0.0033 'International Tables Vol C Tables 4.2.6.8 and 6.1.1.4'
O O 0.0106 0.0060 'International Tables Vol C Tables 4.2.6.8 and 6.1.1.4'

loop_
_geom_angle_atom_site_label_1
_geom_angle_atom_site_label_2
_geom_angle_atom_site_label_3
_geom_angle
C12 O4 C19 120.64(19)
C7 O3 C6 118.1(2)
C8 N1 C1 116.1(2)
C17 N2 C22 121.8(2)
C17 N2 C20 121.3(2)
C22 N2 C20 116.8(2)
O4 C12 C11 119.7(2)
C9 C12 O4 116.3(2)
C9 C12 C11 123.9(2)
C13 C11 C12 119.8(2)
C13 C11 C10 125.2(2)
C10 C11 C12 115.0(2)
N1 C8 C7 123.8(2)
N1 C8 C9 120.0(2)
C9 C8 C7 116.2(2)
O3 C7 C8 119.2(2)
C10 C7 O3 117.8(2)
C10 C7 C8 123.0(2)
C12 C9 C8 121.0(2)
C12 C9 H9 119.5
C8 C9 H9 119.5
O4 C19 C14 120.8(2)
C18 C19 O4 115.1(2)
C18 C19 C14 124.1(2)
C11 C13 C14 119.4(2)
C11 C13 C25 121.1(2)
C14 C13 C25 119.4(2)
C19 C18 H18 119.8
C19 C18 C17 120.5(2)
C17 C18 H18 119.8
N1 C1 C6 122.0(3)
C2 C1 N1 120.9(2)
C2 C1 C6 117.0(3)
C19 C14 C13 119.5(2)
C15 C14 C19 114.5(2)
C15 C14 C13 126.0(2)
C11 C10 H10 119.6
C7 C10 C11 120.8(2)
C7 C10 H10 119.6
O3 C6 C1 120.6(2)
C5 C6 O3 117.7(3)
C5 C6 C1 121.7(3)
C24 C25 C13 123.9(2)
C26 C25 C13 118.2(2)
C26 C25 C24 117.9(2)
N2 C17 C18 121.0(2)
N2 C17 C16 122.6(3)
C18 C17 C16 116.4(2)
C30 O1 C31 117.1(3)
C25 C24 C30 121.2(2)
C25 C24 C29 119.2(2)
C29 C24 C30 119.6(2)
C1 C2 H2 119.4
C3 C2 C1 121.2(3)
C3 C2 H2 119.4
C14 C15 H15 118.7
C16 C15 C14 122.5(3)
C16 C15 H15 118.7
C17 C16 H16 119.0
C15 C16 C17 122.0(3)
C15 C16 H16 119.0
C2 C3 H3 119.7
C4 C3 C2 120.6(3)
C4 C3 H3 119.7
O2 C30 O1 121.4(3)
O2 C30 C24 125.5(3)
O1 C30 C24 113.0(2)
C25 C26 H26 119.0
C27 C26 C25 121.9(3)
C27 C26 H26 119.0
C6 C5 H5 120.4
C6 C5 C4 119.2(3)
C4 C5 H5 120.4
N2 C22 H22A 108.6
N2 C22 H22B 108.6
N2 C22 C23 114.5(2)
H22A C22 H22B 107.6
C23 C22 H22A 108.6
C23 C22 H22B 108.6
C26 C27 H27 119.9
C28 C27 C26 120.3(3)
C28 C27 H27 119.9
C3 C4 C5 120.3(3)
C3 C4 H4 119.9
C5 C4 H4 119.9
N2 C20 H20A 108.8
N2 C20 H20B 108.8
N2 C20 C21 113.9(3)
H20A C20 H20B 107.7
C21 C20 H20A 108.8
C21 C20 H20B 108.8
C24 C29 H29 119.3
C28 C29 C24 121.3(3)
C28 C29 H29 119.3
C27 C28 C29 119.4(3)
C27 C28 H28 120.3
C29 C28 H28 120.3
C22 C23 H23A 109.5
C22 C23 H23B 109.5
C22 C23 H23C 109.5
H23A C23 H23B 109.5
H23A C23 H23C 109.5
H23B C23 H23C 109.5
C20 C21 H21A 109.5
C20 C21 H21B 109.5
C20 C21 H21C 109.5
H21A C21 H21B 109.5
H21A C21 H21C 109.5
H21B C21 H21C 109.5
O1 C31 H31A 109.5
O1 C31 H31B 109.5
O1 C31 H31C 109.5
H31A C31 H31B 109.5
H31A C31 H31C 109.5
H31B C31 H31C 109.5

loop_
_geom_bond_atom_site_label_1
_geom_bond_atom_site_label_2
_geom_bond_distance
O4 C12 1.372(3)
O4 C19 1.381(3)
O3 C7 1.379(3)
O3 C6 1.382(3)
N1 C8 1.341(3)
N1 C1 1.394(3)
O2 C30 1.207(3)
N2 C17 1.365(3)
N2 C22 1.443(3)
N2 C20 1.472(4)
C12 C11 1.457(3)
C12 C9 1.340(3)
C11 C13 1.386(3)
C11 C10 1.440(3)
C8 C7 1.442(3)
C8 C9 1.427(3)
C7 C10 1.362(3)
C9 H9 0.9300
C19 C18 1.371(3)
C19 C14 1.420(3)
C13 C14 1.421(3)
C13 C25 1.520(3)
C18 H18 0.9300
C18 C17 1.407(3)
C1 C6 1.418(4)
C1 C2 1.390(4)
C14 C15 1.407(4)
C10 H10 0.9300
C6 C5 1.379(4)
C25 C24 1.408(3)
C25 C26 1.395(3)
C17 C16 1.422(4)
O1 C30 1.317(3)
O1 C31 1.464(4)
C24 C30 1.485(4)
C24 C29 1.411(4)
C2 H2 0.9300
C2 C3 1.381(4)
C15 H15 0.9300
C15 C16 1.371(4)
C16 H16 0.9300
C3 H3 0.9300
C3 C4 1.375(4)
C26 H26 0.9300
C26 C27 1.386(4)
C5 H5 0.9300
C5 C4 1.385(4)
C22 H22A 0.9700
C22 H22B 0.9700
C22 C23 1.536(4)
C27 H27 0.9300
C27 C28 1.373(4)
C4 H4 0.9300
C20 H20A 0.9700
C20 H20B 0.9700
C20 C21 1.517(4)
C29 H29 0.9300
C29 C28 1.380(4)
C28 H28 0.9300
C23 H23A 0.9600
C23 H23B 0.9600
C23 H23C 0.9600
C21 H21A 0.9600
C21 H21B 0.9600
C21 H21C 0.9600
C31 H31A 0.9600
C31 H31B 0.9600
C31 H31C 0.9600

loop_
_geom_torsion_atom_site_label_1
_geom_torsion_atom_site_label_2
_geom_torsion_atom_site_label_3
_geom_torsion_atom_site_label_4
_geom_torsion
O4 C12 C11 C13 0.9(3)
O4 C12 C11 C10 179.7(2)
O4 C12 C9 C8 -179.1(2)
O4 C19 C18 C17 178.8(2)
O4 C19 C14 C13 1.1(3)
O4 C19 C14 C15 -178.5(2)
O3 C7 C10 C11 177.4(2)
O3 C6 C5 C4 178.2(2)
N1 C8 C7 O3 2.5(4)
N1 C8 C7 C10 -177.5(2)
N1 C8 C9 C12 178.8(2)
N1 C1 C6 O3 0.1(4)
N1 C1 C6 C5 -179.4(2)
N1 C1 C2 C3 -179.1(2)
N2 C17 C16 C15 -178.5(2)
C12 O4 C19 C18 177.4(2)
C12 O4 C19 C14 -3.6(3)
C12 C11 C13 C14 -3.3(3)
C12 C11 C13 C25 -178.7(2)
C12 C11 C10 C7 0.7(3)
C11 C12 C9 C8 0.1(4)
C11 C13 C14 C19 2.4(3)
C11 C13 C14 C15 -178.1(2)
C11 C13 C25 C24 -92.4(3)
C11 C13 C25 C26 88.1(3)
C8 N1 C1 C6 -2.5(3)
C8 N1 C1 C2 175.9(2)
C8 C7 C10 C11 -2.5(4)
C7 O3 C6 C1 3.6(3)
C7 O3 C6 C5 -176.9(2)
C7 C8 C9 C12 -1.7(3)
C9 C12 C11 C13 -178.3(2)
C9 C12 C11 C10 0.5(3)
C9 C8 C7 O3 -176.9(2)
C9 C8 C7 C10 3.0(4)
C19 O4 C12 C11 2.6(3)
C19 O4 C12 C9 -178.2(2)
C19 C18 C17 N2 179.3(2)
C19 C18 C17 C16 -0.6(3)
C19 C14 C15 C16 0.3(4)
C13 C11 C10 C7 179.4(2)
C13 C14 C15 C16 -179.3(2)
C13 C25 C24 C30 -2.3(4)
C13 C25 C24 C29 179.1(3)
C13 C25 C26 C27 179.3(3)
C18 C19 C14 C13 -180.0(2)
C18 C19 C14 C15 0.5(4)
C18 C17 C16 C15 1.4(4)
C1 N1 C8 C7 1.1(3)
C1 N1 C8 C9 -179.4(2)
C1 C6 C5 C4 -2.3(4)
C1 C2 C3 C4 -0.9(4)
C14 C19 C18 C17 -0.3(4)
C14 C13 C25 C24 92.2(3)
C14 C13 C25 C26 -87.2(3)
C14 C15 C16 C17 -1.2(4)
C10 C11 C13 C14 178.0(2)
C10 C11 C13 C25 2.7(4)
C6 O3 C7 C8 -4.8(3)
C6 O3 C7 C10 175.2(2)
C6 C1 C2 C3 -0.6(4)
C6 C5 C4 C3 0.7(4)
C25 C13 C14 C19 177.8(2)
C25 C13 C14 C15 -2.7(4)
C25 C24 C30 O2 -7.0(5)
C25 C24 C30 O1 176.0(3)
C25 C24 C29 C28 2.3(5)
C25 C26 C27 C28 1.0(5)
C17 N2 C22 C23 -76.8(3)
C17 N2 C20 C21 86.5(3)
C24 C25 C26 C27 -0.2(4)
C24 C29 C28 C27 -1.5(5)
C2 C1 C6 O3 -178.3(2)
C2 C1 C6 C5 2.2(4)
C2 C3 C4 C5 0.8(4)
C30 C24 C29 C28 -176.3(3)
C26 C25 C24 C30 177.2(3)
C26 C25 C24 C29 -1.4(4)
C26 C27 C28 C29 -0.1(5)
C22 N2 C17 C18 171.0(2)
C22 N2 C17 C16 -9.1(4)
C22 N2 C20 C21 -89.4(3)
C20 N2 C17 C18 -4.7(4)
C20 N2 C17 C16 175.2(2)
C20 N2 C22 C23 99.0(3)
C29 C24 C30 O2 171.6(3)
C29 C24 C30 O1 -5.4(4)
C31 O1 C30 O2 1.8(6)
C31 O1 C30 C24 178.9(3)

loop_
_smtbx_masks_void_nr
_smtbx_masks_void_average_x
_smtbx_masks_void_average_y
_smtbx_masks_void_average_z
_smtbx_masks_void_volume
_smtbx_masks_void_count_electrons
1 0.133 0.629 0.161 16.2 0.0
2 0.133 0.871 0.661 16.2 0.0
3 0.405 0.250 -0.008 148.7 12.0
4 0.595 0.750 -0.549 148.7 12.0
5 0.867 0.129 0.339 16.2 0.0
6 0.867 0.371 0.839 16.2 0.0
